data_4111810
loop_
_publ_author_name
'Christopher A. Bradley'
'Emil Lobkovsky'
'Ivan Keresztes'
'Paul J. Chirik'

_publ_section_title
;
 Ligand-Induced Haptotropic Rearrangements in Bis(indenyl)zirconium
 Sandwich Complexes
;
_journal_name_full 'Journal of the American Chemical Society'
_journal_page_first 10291
_journal_page_last 10304
_journal_paper_doi 10.1021/ja052033q
_journal_volume 127
_journal_year 2005
_chemical_formula_sum 'C54 H62 O Si4 Zr'
_chemical_formula_weight 930.62
_chemical_name_systematic
; 
 ? 
;
_space_group_IT_number 2
_symmetry_space_group_name_Hall '-P 1'
_symmetry_space_group_name_H-M 'P -1'
_atom_sites_solution_hydrogens geom
_atom_sites_solution_primary direct
_atom_sites_solution_secondary difmap
_audit_creation_method SHELXL-97
_cell_angle_alpha 87.677(2)
_cell_angle_beta 70.785(2)
_cell_angle_gamma 64.140(2)
_cell_formula_units_Z 2
_cell_length_a 12.7495(10)
_cell_length_b 12.9326(10)
_cell_length_c 17.4158(13)
_cell_measurement_temperature 173(2)
_cell_volume 2422.1(3)
_computing_structure_refinement 'SHELXL-97 (Sheldrick, 1997)'
_computing_structure_solution 'SHELXS-97 (Sheldrick, 1990)'
_diffrn_ambient_temperature 173(2)
_diffrn_radiation_monochromator graphite
_diffrn_radiation_source 'fine-focus sealed tube'
_diffrn_radiation_type MoK\a
_diffrn_radiation_wavelength 0.71073
_diffrn_reflns_av_R_equivalents 0.0307
_diffrn_reflns_av_sigmaI/netI 0.0486
_diffrn_reflns_limit_h_max 18
_diffrn_reflns_limit_h_min -18
_diffrn_reflns_limit_k_max 18
_diffrn_reflns_limit_k_min -18
_diffrn_reflns_limit_l_max 28
_diffrn_reflns_limit_l_min -24
_diffrn_reflns_number 31134
_diffrn_reflns_theta_max 36.14
_diffrn_reflns_theta_min 2.28
_exptl_absorpt_coefficient_mu 0.364
_exptl_absorpt_correction_T_max 0.9146
_exptl_absorpt_correction_T_min 0.8682
_exptl_crystal_density_diffrn 1.276
_exptl_crystal_F_000 980
_exptl_crystal_size_max 0.40
_exptl_crystal_size_mid 0.30
_exptl_crystal_size_min 0.25
_refine_ls_extinction_method none
_refine_ls_goodness_of_fit_ref 1.034
_refine_ls_hydrogen_treatment mixed
_refine_ls_matrix_type full
_refine_ls_number_parameters 773
_refine_ls_number_reflns 15284
_refine_ls_number_restraints 0
_refine_ls_restrained_S_all 1.034
_refine_ls_R_factor_all 0.0609
_refine_ls_R_factor_gt 0.0402
_refine_ls_shift/su_max 0.092
_refine_ls_shift/su_mean 0.004
_refine_ls_structure_factor_coef Fsqd
_refine_ls_weighting_details 'calc w=1/[\s^2^(Fo^2^)+(0.0490P)^2^+0.4014P] where P=(Fo^2^+2Fc^2^)/3'
_refine_ls_weighting_scheme calc
_refine_ls_wR_factor_gt 0.0919
_refine_ls_wR_factor_ref 0.1002
_reflns_number_gt 11761
_reflns_number_total 15284
_reflns_threshold_expression >2sigma(I)
_cod_data_source_file ja052033qsi20050411_115452.cif
_cod_data_source_block m
_cod_database_code 4111810

loop_
_symmetry_equiv_pos_as_xyz
'x, y, z'
'-x, -y, -z'

loop_
_atom_site_label
_atom_site_type_symbol
_atom_site_fract_x
_atom_site_fract_y
_atom_site_fract_z
_atom_site_U_iso_or_equiv
_atom_site_adp_type
_atom_site_occupancy
_atom_site_symmetry_multiplicity
_atom_site_calc_flag
_atom_site_refinement_flags
Zr1 Zr -0.024294(15) 0.061776(14) -0.265760(9) 0.02117(5) Uani 1 1 d .
Si1 Si 0.05749(5) 0.28102(4) -0.40092(3) 0.02614(10) Uani 1 1 d .
Si2 Si 0.28161(4) -0.10563(4) -0.21963(3) 0.02461(10) Uani 1 1 d .
Si3 Si -0.21243(5) -0.19551(5) -0.13722(3) 0.02990(11) Uani 1 1 d .
Si4 Si -0.41233(5) 0.16618(4) -0.32476(3) 0.02964(11) Uani 1 1 d .
O1 O -0.19167(12) 0.15901(12) -0.15562(8) 0.0323(3) Uani 1 1 d .
C1 C 0.02458(16) -0.13494(15) -0.28723(11) 0.0260(3) Uani 1 1 d .
H1 H 0.0612(17) -0.1961(17) -0.2604(11) 0.021(5) Uiso 1 1 d .
C2 C 0.10024(17) -0.11864(15) -0.36292(11) 0.0277(3) Uani 1 1 d .
H2 H 0.1881(19) -0.1638(18) -0.3802(12) 0.027(5) Uiso 1 1 d .
C3 C 0.05100(18) -0.03005(16) -0.40789(11) 0.0288(4) Uani 1 1 d .
H3 H 0.1042(19) -0.0164(18) -0.4535(13) 0.029(5) Uiso 1 1 d .
C4 C -0.07785(17) 0.04933(16) -0.38116(10) 0.0274(3) Uani 1 1 d .
H4 H -0.1079(18) 0.1047(17) -0.4155(12) 0.025(5) Uiso 1 1 d .
C5 C -0.15937(16) 0.01411(14) -0.31858(10) 0.0247(3) Uani 1 1 d .
C6 C -0.10819(16) -0.07785(14) -0.27183(10) 0.0242(3) Uani 1 1 d .
C7 C -0.20885(17) -0.08667(15) -0.20894(11) 0.0281(4) Uani 1 1 d .
C8 C -0.31760(17) -0.00185(16) -0.22055(12) 0.0307(4) Uani 1 1 d .
H8 H -0.403(2) 0.0092(18) -0.1901(13) 0.034(6) Uiso 1 1 d .
C9 C -0.29162(17) 0.06254(15) -0.28527(11) 0.0284(4) Uani 1 1 d .
C10 C 0.08254(16) 0.18510(15) -0.31930(10) 0.0243(3) Uani 1 1 d .
C11 C 0.17449(15) 0.06837(15) -0.32446(10) 0.0237(3) Uani 1 1 d .
H11 H 0.2281(17) 0.0212(16) -0.3750(11) 0.020(5) Uiso 1 1 d .
C12 C 0.17155(15) 0.03058(15) -0.24571(10) 0.0241(3) Uani 1 1 d .
C13 C 0.08100(16) 0.13364(15) -0.18805(10) 0.0245(3) Uani 1 1 d .
C14 C 0.02788(16) 0.22603(14) -0.23242(10) 0.0244(3) Uani 1 1 d .
C15 C -0.06005(17) 0.33759(16) -0.18985(11) 0.0297(4) Uani 1 1 d .
H15 H -0.0927(18) 0.4005(17) -0.2199(12) 0.024(5) Uiso 1 1 d .
C16 C -0.09245(19) 0.35462(18) -0.10653(12) 0.0352(4) Uani 1 1 d .
H16 H -0.148(2) 0.430(2) -0.0791(14) 0.042(6) Uiso 1 1 d .
C17 C -0.04133(19) 0.26295(18) -0.06245(12) 0.0358(4) Uani 1 1 d .
H17 H -0.064(2) 0.2787(19) -0.0053(14) 0.039(6) Uiso 1 1 d .
C18 C 0.04329(18) 0.15406(17) -0.10158(11) 0.0300(4) Uani 1 1 d .
H18 H 0.079(2) 0.0956(19) -0.0719(13) 0.034(6) Uiso 1 1 d .
C19 C 0.1623(2) 0.1978(2) -0.50390(13) 0.0412(5) Uani 1 1 d .
H19C H 0.133(2) 0.150(2) -0.5175(16) 0.056(8) Uiso 1 1 d .
H19B H 0.166(3) 0.254(3) -0.5476(19) 0.078(9) Uiso 1 1 d .
H19A H 0.244(3) 0.156(2) -0.5033(16) 0.057(8) Uiso 1 1 d .
C20 C -0.1073(2) 0.3505(2) -0.39551(17) 0.0416(5) Uani 1 1 d .
H20C H -0.124(2) 0.409(2) -0.4241(16) 0.054(8) Uiso 1 1 d .
H20B H -0.127(3) 0.294(3) -0.4161(17) 0.067(9) Uiso 1 1 d .
H20A H -0.162(3) 0.383(3) -0.3409(19) 0.071(9) Uiso 1 1 d .
C21 C 0.10051(17) 0.39711(15) -0.38245(10) 0.0270(3) Uani 1 1 d .
C22 C 0.19350(18) 0.37300(17) -0.34950(13) 0.0343(4) Uani 1 1 d .
H22 H 0.2362(19) 0.3005(18) -0.3358(12) 0.027(5) Uiso 1 1 d .
C23 C 0.2303(2) 0.45528(19) -0.33800(15) 0.0408(5) Uani 1 1 d .
H23 H 0.294(2) 0.436(2) -0.3166(15) 0.053(7) Uiso 1 1 d .
C24 C 0.1735(2) 0.56566(18) -0.35846(13) 0.0381(4) Uani 1 1 d .
H24 H 0.197(2) 0.622(2) -0.3519(15) 0.050(7) Uiso 1 1 d .
C25 C 0.0791(2) 0.59344(18) -0.38890(15) 0.0429(5) Uani 1 1 d .
H25 H 0.042(2) 0.665(2) -0.4027(15) 0.049(7) Uiso 1 1 d .
C26 C 0.0430(2) 0.51015(18) -0.40055(14) 0.0401(5) Uani 1 1 d .
H26 H -0.026(2) 0.532(2) -0.4152(15) 0.051(7) Uiso 1 1 d .
C27 C 0.3857(2) -0.07336(19) -0.18095(14) 0.0346(4) Uani 1 1 d .
H27C H 0.432(2) -0.048(2) -0.2212(16) 0.054(7) Uiso 1 1 d .
H27B H 0.431(3) -0.135(2) -0.1619(16) 0.056(8) Uiso 1 1 d .
H27A H 0.339(3) -0.010(3) -0.1375(18) 0.069(9) Uiso 1 1 d .
C28 C 0.1978(2) -0.1684(2) -0.13773(14) 0.0392(5) Uani 1 1 d .
H28C H 0.260(3) -0.236(3) -0.1245(18) 0.072(9) Uiso 1 1 d .
H28B H 0.153(3) -0.193(3) -0.1565(19) 0.079(10) Uiso 1 1 d .
H28A H 0.142(3) -0.120(2) -0.0904(18) 0.062(8) Uiso 1 1 d .
C29 C 0.38097(16) -0.21505(15) -0.31265(11) 0.0275(3) Uani 1 1 d .
C30 C 0.3845(2) -0.32419(17) -0.31591(14) 0.0364(4) Uani 1 1 d .
H30 H 0.329(2) -0.339(2) -0.2712(15) 0.042(6) Uiso 1 1 d .
C31 C 0.4656(3) -0.4080(2) -0.38245(16) 0.0504(6) Uani 1 1 d .
H31 H 0.473(2) -0.484(2) -0.3839(15) 0.052(7) Uiso 1 1 d .
C32 C 0.5460(2) -0.3850(2) -0.44745(15) 0.0528(6) Uani 1 1 d .
H32 H 0.604(2) -0.441(2) -0.4934(15) 0.050(7) Uiso 1 1 d .
C33 C 0.5436(2) -0.2772(2) -0.44659(14) 0.0468(5) Uani 1 1 d .
H33 H 0.601(2) -0.261(2) -0.4898(16) 0.050(7) Uiso 1 1 d .
C34 C 0.46199(19) -0.19322(19) -0.37995(12) 0.0363(4) Uani 1 1 d .
H34 H 0.463(2) -0.118(2) -0.3811(14) 0.042(6) Uiso 1 1 d .
C35 C -0.0574(2) -0.2982(3) -0.13238(19) 0.0521(7) Uani 1 1 d .
H35C H -0.068(3) -0.345(3) -0.090(2) 0.082(10) Uiso 1 1 d .
H35A H -0.007(3) -0.348(3) -0.185(2) 0.073(10) Uiso 1 1 d .
H35A H -0.023(3) -0.256(3) -0.1134(18) 0.072(9) Uiso 1 1 d .
C36 C -0.3182(4) -0.1239(3) -0.03117(16) 0.0619(8) Uani 1 1 d .
H36B H -0.337(3) -0.171(3) 0.006(2) 0.080(10) Uiso 1 1 d .
H36B H -0.398(4) -0.062(4) -0.033(2) 0.107(14) Uiso 1 1 d .
H36C H -0.287(3) -0.084(3) -0.013(2) 0.100(13) Uiso 1 1 d .
C37 C -0.27827(16) -0.28393(16) -0.16976(12) 0.0296(4) Uani 1 1 d .
C38 C -0.3320(2) -0.34355(18) -0.11517(15) 0.0404(5) Uani 1 1 d .
H38 H -0.338(2) -0.337(2) -0.0600(16) 0.052(7) Uiso 1 1 d .
C39 C -0.3808(2) -0.4085(2) -0.13925(19) 0.0534(6) Uani 1 1 d .
H39 H -0.417(3) -0.448(3) -0.0998(18) 0.069(9) Uiso 1 1 d .
C40 C -0.3765(2) -0.4159(2) -0.2184(2) 0.0559(7) Uani 1 1 d .
H40 H -0.414(3) -0.459(2) -0.2322(17) 0.061(8) Uiso 1 1 d .
C41 C -0.3235(3) -0.3587(2) -0.27423(19) 0.0525(6) Uani 1 1 d .
H41 H -0.316(3) -0.368(3) -0.3267(19) 0.076(10) Uiso 1 1 d .
C42 C -0.2750(2) -0.29357(19) -0.25042(14) 0.0395(5) Uani 1 1 d .
H42 H -0.241(2) -0.253(2) -0.2869(15) 0.044(7) Uiso 1 1 d .
C43 C -0.4705(3) 0.0869(2) -0.37356(19) 0.0477(6) Uani 1 1 d .
H43C H -0.413(3) 0.045(3) -0.418(2) 0.088(11) Uiso 1 1 d .
H43B H -0.534(3) 0.142(3) -0.3891(19) 0.078(10) Uiso 1 1 d .
H43A H -0.484(4) 0.037(3) -0.347(2) 0.103(14) Uiso 1 1 d .
C44 C -0.3564(2) 0.2519(2) -0.40196(16) 0.0438(5) Uani 1 1 d .
H44C H -0.331(2) 0.302(2) -0.3788(17) 0.059(8) Uiso 1 1 d .
H44B H -0.418(3) 0.302(3) -0.4183(18) 0.069(9) Uiso 1 1 d .
H44A H -0.296(3) 0.214(3) -0.446(2) 0.079(10) Uiso 1 1 d .
C45 C -0.54996(18) 0.27251(16) -0.23797(12) 0.0328(4) Uani 1 1 d .
C46 C -0.5580(2) 0.37852(19) -0.21484(15) 0.0429(5) Uani 1 1 d .
H46 H -0.494(2) 0.398(2) -0.2406(15) 0.046(7) Uiso 1 1 d .
C47 C -0.6601(3) 0.4573(2) -0.15224(18) 0.0591(7) Uani 1 1 d .
H47 H -0.659(3) 0.526(3) -0.1416(18) 0.068(9) Uiso 1 1 d .
C48 C -0.7579(3) 0.4337(3) -0.11179(17) 0.0645(8) Uani 1 1 d .
H48 H -0.824(3) 0.490(3) -0.0681(19) 0.077(9) Uiso 1 1 d .
C49 C -0.7533(3) 0.3312(3) -0.13302(18) 0.0629(8) Uani 1 1 d .
H49 H -0.819(3) 0.315(3) -0.1032(18) 0.071(9) Uiso 1 1 d .
C50 C -0.6507(2) 0.2510(2) -0.19543(16) 0.0478(5) Uani 1 1 d .
H50 H -0.650(2) 0.178(2) -0.2101(16) 0.054(7) Uiso 1 1 d .
C51 C -0.29865(19) 0.26589(19) -0.15734(13) 0.0375(4) Uani 1 1 d .
H51B H -0.329(2) 0.246(2) -0.1970(16) 0.055(7) Uiso 1 1 d .
H51A H -0.269(2) 0.319(2) -0.1815(16) 0.056(8) Uiso 1 1 d .
C52 C -0.3863(3) 0.2985(3) -0.07100(18) 0.0786(10) Uani 1 1 d .
H52A H -0.3745 0.3544 -0.0417 0.094 Uiso 1 1 calc R
H52B H -0.4734 0.3340 -0.0693 0.094 Uiso 1 1 calc R
C53 C -0.3568(3) 0.1912(3) -0.03434(18) 0.0795(10) Uani 1 1 d .
H53A H -0.4070 0.1542 -0.0414 0.095 Uiso 1 1 calc R
H53B H -0.3748 0.2064 0.0250 0.095 Uiso 1 1 calc R
C54 C -0.2229(2) 0.1149(2) -0.07636(12) 0.0395(5) Uani 1 1 d .
H54B H -0.166(2) 0.116(2) -0.0489(15) 0.046(7) Uiso 1 1 d .
H54A H -0.198(3) 0.036(3) -0.0880(17) 0.065(8) Uiso 1 1 d .

loop_
_atom_site_aniso_label
_atom_site_aniso_U_11
_atom_site_aniso_U_22
_atom_site_aniso_U_33
_atom_site_aniso_U_23
_atom_site_aniso_U_13
_atom_site_aniso_U_12
Zr1 0.02186(8) 0.01916(8) 0.01946(7) 0.00163(5) -0.00634(5) -0.00709(6)
Si1 0.0295(2) 0.0236(2) 0.0250(2) 0.00716(18) -0.01041(19) -0.0113(2)
Si2 0.0261(2) 0.0238(2) 0.0241(2) 0.00614(17) -0.01055(18) -0.01021(19)
Si3 0.0348(3) 0.0309(3) 0.0284(2) 0.0094(2) -0.0135(2) -0.0172(2)
Si4 0.0292(2) 0.0243(2) 0.0352(3) 0.0044(2) -0.0171(2) -0.0076(2)
O1 0.0293(6) 0.0350(7) 0.0250(6) -0.0016(5) -0.0037(5) -0.0115(6)
C1 0.0273(8) 0.0194(8) 0.0284(8) 0.0030(6) -0.0107(7) -0.0071(7)
C2 0.0276(9) 0.0235(8) 0.0261(8) -0.0038(6) -0.0071(7) -0.0074(7)
C3 0.0342(9) 0.0307(9) 0.0202(7) 0.0006(6) -0.0087(7) -0.0137(8)
C4 0.0330(9) 0.0248(8) 0.0227(7) 0.0045(6) -0.0127(7) -0.0095(7)
C5 0.0303(8) 0.0216(8) 0.0222(7) 0.0023(6) -0.0123(6) -0.0093(7)
C6 0.0284(8) 0.0197(7) 0.0244(7) 0.0030(6) -0.0121(6) -0.0086(7)
C7 0.0297(9) 0.0264(8) 0.0292(8) 0.0053(7) -0.0123(7) -0.0120(7)
C8 0.0276(9) 0.0298(9) 0.0343(9) 0.0054(7) -0.0115(7) -0.0121(8)
C9 0.0293(9) 0.0248(8) 0.0314(9) 0.0040(7) -0.0143(7) -0.0097(7)
C10 0.0258(8) 0.0225(8) 0.0221(7) 0.0033(6) -0.0061(6) -0.0104(7)
C11 0.0235(8) 0.0243(8) 0.0207(7) 0.0025(6) -0.0056(6) -0.0099(7)
C12 0.0244(8) 0.0244(8) 0.0216(7) 0.0037(6) -0.0077(6) -0.0096(7)
C13 0.0254(8) 0.0257(8) 0.0224(7) 0.0023(6) -0.0084(6) -0.0111(7)
C14 0.0255(8) 0.0221(8) 0.0247(7) 0.0020(6) -0.0076(6) -0.0106(7)
C15 0.0306(9) 0.0237(8) 0.0314(9) 0.0009(7) -0.0088(7) -0.0105(7)
C16 0.0359(10) 0.0289(9) 0.0319(9) -0.0081(8) -0.0054(8) -0.0104(8)
C17 0.0413(11) 0.0406(11) 0.0235(8) -0.0045(8) -0.0087(8) -0.0177(9)
C18 0.0328(9) 0.0351(10) 0.0232(8) 0.0044(7) -0.0110(7) -0.0152(8)
C19 0.0537(14) 0.0383(11) 0.0270(9) 0.0036(8) -0.0086(9) -0.0205(11)
C20 0.0378(11) 0.0345(11) 0.0587(14) 0.0180(11) -0.0252(11) -0.0165(9)
C21 0.0296(8) 0.0253(8) 0.0236(8) 0.0054(6) -0.0082(7) -0.0110(7)
C22 0.0310(9) 0.0272(9) 0.0432(11) 0.0104(8) -0.0166(8) -0.0095(8)
C23 0.0380(11) 0.0378(11) 0.0530(13) 0.0090(9) -0.0250(10) -0.0162(9)
C24 0.0414(11) 0.0285(10) 0.0451(11) 0.0005(8) -0.0157(9) -0.0155(9)
C25 0.0547(13) 0.0249(10) 0.0570(13) 0.0119(9) -0.0313(11) -0.0166(10)
C26 0.0470(12) 0.0306(10) 0.0533(13) 0.0144(9) -0.0317(11) -0.0171(9)
C27 0.0349(10) 0.0333(10) 0.0390(10) 0.0058(9) -0.0195(9) -0.0135(9)
C28 0.0459(12) 0.0445(12) 0.0329(10) 0.0159(9) -0.0156(9) -0.0248(11)
C29 0.0273(8) 0.0251(8) 0.0304(8) 0.0037(7) -0.0139(7) -0.0093(7)
C30 0.0424(11) 0.0282(9) 0.0419(11) 0.0055(8) -0.0193(9) -0.0155(9)
C31 0.0626(15) 0.0281(11) 0.0596(15) -0.0036(10) -0.0298(13) -0.0125(11)
C32 0.0503(14) 0.0471(14) 0.0428(12) -0.0143(11) -0.0169(11) -0.0039(11)
C33 0.0396(12) 0.0569(15) 0.0322(10) -0.0016(10) -0.0071(9) -0.0146(11)
C34 0.0362(10) 0.0362(11) 0.0339(10) 0.0038(8) -0.0104(8) -0.0151(9)
C35 0.0484(14) 0.0627(17) 0.0645(17) 0.0372(15) -0.0362(13) -0.0322(13)
C36 0.094(2) 0.0572(17) 0.0313(11) 0.0029(11) -0.0045(13) -0.0437(18)
C37 0.0238(8) 0.0253(8) 0.0369(9) 0.0042(7) -0.0108(7) -0.0084(7)
C38 0.0387(11) 0.0313(10) 0.0462(12) 0.0064(9) -0.0085(9) -0.0160(9)
C39 0.0446(13) 0.0343(12) 0.0756(18) 0.0030(11) -0.0084(12) -0.0214(11)
C40 0.0437(13) 0.0346(12) 0.096(2) -0.0031(13) -0.0330(14) -0.0159(11)
C41 0.0582(15) 0.0393(12) 0.0653(16) 0.0007(11) -0.0382(13) -0.0139(11)
C42 0.0429(11) 0.0357(11) 0.0424(11) 0.0077(9) -0.0208(9) -0.0158(9)
C43 0.0524(15) 0.0402(13) 0.0563(15) 0.0003(12) -0.0320(13) -0.0159(12)
C44 0.0380(12) 0.0429(13) 0.0460(13) 0.0181(10) -0.0195(10) -0.0117(10)
C45 0.0324(9) 0.0263(9) 0.0384(10) 0.0060(7) -0.0192(8) -0.0071(8)
C46 0.0426(12) 0.0330(11) 0.0547(13) 0.0007(9) -0.0245(10) -0.0125(10)
C47 0.0676(18) 0.0360(13) 0.0635(17) -0.0091(12) -0.0330(14) -0.0056(12)
C48 0.0532(16) 0.0562(17) 0.0476(14) -0.0040(12) -0.0128(12) 0.0046(13)
C49 0.0425(14) 0.0671(19) 0.0552(15) 0.0111(14) -0.0035(12) -0.0139(13)
C50 0.0410(12) 0.0395(12) 0.0543(14) 0.0112(10) -0.0127(10) -0.0139(10)
C51 0.0285(9) 0.0371(11) 0.0364(10) -0.0019(8) -0.0081(8) -0.0072(8)
C52 0.0550(17) 0.0675(19) 0.0547(16) 0.0023(14) 0.0133(13) 0.0003(14)
C53 0.0531(16) 0.083(2) 0.0543(16) 0.0170(15) 0.0095(13) -0.0100(16)
C54 0.0453(12) 0.0460(13) 0.0253(9) 0.0024(8) -0.0046(8) -0.0241(10)

loop_
_atom_type_symbol
_atom_type_description
_atom_type_scat_dispersion_real
_atom_type_scat_dispersion_imag
_atom_type_scat_source
C C 0.0033 0.0016 'International Tables Vol C Tables 4.2.6.8 and 6.1.1.4'
H H 0.0000 0.0000 'International Tables Vol C Tables 4.2.6.8 and 6.1.1.4'
O O 0.0106 0.0060 'International Tables Vol C Tables 4.2.6.8 and 6.1.1.4'
Si Si 0.0817 0.0704 'International Tables Vol C Tables 4.2.6.8 and 6.1.1.4'
Zr Zr -2.9673 0.5597 'International Tables Vol C Tables 4.2.6.8 and 6.1.1.4'

loop_
_geom_angle_atom_site_label_1
_geom_angle_atom_site_label_2
_geom_angle_atom_site_label_3
_geom_angle
O1 Zr1 C1 113.54(6)
O1 Zr1 C4 111.88(6)
C1 Zr1 C4 76.12(6)
O1 Zr1 C11 132.54(5)
C1 Zr1 C11 104.75(6)
C4 Zr1 C11 103.47(6)
O1 Zr1 C3 145.10(6)
C1 Zr1 C3 61.26(6)
C4 Zr1 C3 34.19(6)
C11 Zr1 C3 78.18(6)
O1 Zr1 C2 146.32(6)
C1 Zr1 C2 34.17(6)
C4 Zr1 C2 61.30(6)
C11 Zr1 C2 78.75(6)
C3 Zr1 C2 32.67(6)
O1 Zr1 C6 88.39(5)
C1 Zr1 C6 34.77(6)
C4 Zr1 C6 62.31(6)
C11 Zr1 C6 137.10(6)
C3 Zr1 C6 69.08(6)
C2 Zr1 C6 58.69(6)
O1 Zr1 C12 112.25(5)
C1 Zr1 C12 96.80(6)
C4 Zr1 C12 134.25(6)
C11 Zr1 C12 33.74(5)
C3 Zr1 C12 102.64(6)
C2 Zr1 C12 87.39(6)
C6 Zr1 C12 130.09(5)
O1 Zr1 C5 87.64(5)
C1 Zr1 C5 62.48(6)
C4 Zr1 C5 34.66(6)
C11 Zr1 C5 136.21(6)
C3 Zr1 C5 58.68(6)
C2 Zr1 C5 69.20(6)
C6 Zr1 C5 33.82(5)
C12 Zr1 C5 156.46(6)
O1 Zr1 C10 109.29(5)
C1 Zr1 C10 136.09(6)
C4 Zr1 C10 96.83(6)
C11 Zr1 C10 33.82(5)
C3 Zr1 C10 88.47(6)
C2 Zr1 C10 104.34(6)
C6 Zr1 C10 157.16(6)
C12 Zr1 C10 57.24(6)
C5 Zr1 C10 129.59(6)
O1 Zr1 C14 80.55(5)
C1 Zr1 C14 151.43(6)
C4 Zr1 C14 123.25(6)
C11 Zr1 C14 53.33(5)
C3 Zr1 C14 121.30(6)
C2 Zr1 C14 132.06(6)
C6 Zr1 C14 168.86(5)
C12 Zr1 C14 54.67(5)
C5 Zr1 C14 145.54(5)
C10 Zr1 C14 32.83(5)
O1 Zr1 C13 82.05(5)
C1 Zr1 C13 122.43(6)
C4 Zr1 C13 151.47(6)
C11 Zr1 C13 53.37(5)
C3 Zr1 C13 131.36(6)
C2 Zr1 C13 120.30(6)
C6 Zr1 C13 145.41(5)
C12 Zr1 C13 32.96(5)
C5 Zr1 C13 169.68(5)
C10 Zr1 C13 54.65(5)
C14 Zr1 C13 31.65(5)
C20 Si1 C10 112.31(10)
C20 Si1 C19 110.59(12)
C10 Si1 C19 110.10(9)
C20 Si1 C21 108.72(10)
C10 Si1 C21 105.86(8)
C19 Si1 C21 109.10(10)
C12 Si2 C27 109.08(9)
C12 Si2 C28 111.63(10)
C27 Si2 C28 107.91(11)
C12 Si2 C29 110.56(8)
C27 Si2 C29 108.05(9)
C28 Si2 C29 109.51(10)
C7 Si3 C35 114.57(10)
C7 Si3 C36 110.90(12)
C35 Si3 C36 108.22(17)
C7 Si3 C37 108.72(8)
C35 Si3 C37 107.46(12)
C36 Si3 C37 106.63(13)
C9 Si4 C43 110.02(11)
C9 Si4 C44 113.80(10)
C43 Si4 C44 107.66(14)
C9 Si4 C45 110.49(8)
C43 Si4 C45 107.20(11)
C44 Si4 C45 107.41(11)
C51 O1 C54 109.65(15)
C51 O1 Zr1 123.86(11)
C54 O1 Zr1 125.36(12)
C2 C1 C6 115.57(16)
C2 C1 Zr1 77.75(10)
C6 C1 Zr1 77.67(10)
C3 C2 C1 121.86(17)
C3 C2 Zr1 73.59(10)
C1 C2 Zr1 68.08(9)
C2 C3 C4 122.13(17)
C2 C3 Zr1 73.74(10)
C4 C3 Zr1 68.28(10)
C3 C4 C5 115.69(16)
C3 C4 Zr1 77.53(10)
C5 C4 Zr1 77.73(10)
C9 C5 C6 108.46(15)
C9 C5 C4 131.25(16)
C6 C5 C4 119.95(15)
C9 C5 Zr1 126.42(12)
C6 C5 Zr1 72.97(9)
C4 C5 Zr1 67.60(10)
C7 C6 C5 108.49(15)
C7 C6 C1 130.86(16)
C5 C6 C1 120.28(15)
C7 C6 Zr1 126.23(12)
C5 C6 Zr1 73.21(10)
C1 C6 Zr1 67.56(9)
C8 C7 C6 104.94(15)
C8 C7 Si3 122.41(14)
C6 C7 Si3 131.78(14)
C9 C8 C7 112.72(17)
C8 C9 C5 105.35(15)
C8 C9 Si4 122.93(14)
C5 C9 Si4 130.70(14)
C11 C10 C14 104.26(14)
C11 C10 Si1 130.36(12)
C14 C10 Si1 123.96(12)
C11 C10 Zr1 71.12(9)
C14 C10 Zr1 78.57(9)
Si1 C10 Zr1 125.65(9)

loop_
_geom_bond_atom_site_label_1
_geom_bond_atom_site_label_2
_geom_bond_distance
Zr1 O1 2.2304(12)
Zr1 C1 2.3540(17)
Zr1 C4 2.3573(17)
Zr1 C11 2.4396(17)
Zr1 C3 2.4776(17)
Zr1 C2 2.4796(17)
Zr1 C6 2.4882(17)
Zr1 C12 2.4906(17)
Zr1 C5 2.4914(17)
Zr1 C10 2.4913(17)
Zr1 C14 2.6227(17)
Zr1 C13 2.6237(17)
Si1 C20 1.861(2)
Si1 C10 1.8632(17)
Si1 C19 1.867(2)
Si1 C21 1.8793(19)
Si2 C12 1.8646(17)
Si2 C27 1.866(2)
Si2 C28 1.870(2)
Si2 C29 1.8716(18)
Si3 C7 1.8492(18)
Si3 C35 1.868(3)
Si3 C36 1.870(3)
Si3 C37 1.880(2)
Si4 C9 1.8602(18)
Si4 C43 1.864(3)
Si4 C44 1.867(2)
Si4 C45 1.890(2)
O1 C51 1.467(2)
O1 C54 1.470(2)
C1 C2 1.425(2)
C1 C6 1.452(2)
C2 C3 1.394(3)
C3 C4 1.426(3)
C4 C5 1.450(2)
C5 C9 1.427(2)
C5 C6 1.448(2)
C6 C7 1.432(2)
C7 C8 1.416(3)
C8 C9 1.412(3)
C10 C11 1.435(2)
C10 C14 1.451(2)
C11 C12 1.431(2)
C12 C13 1.456(2)
C13 C18 1.419(2)
C13 C14 1.431(2)
C14 C15 1.420(2)
C15 C16 1.370(3)
C16 C17 1.414(3)
C17 C18 1.371(3)
C21 C22 1.394(3)
C21 C26 1.398(3)
C22 C23 1.381(3)
C23 C24 1.384(3)
C24 C25 1.372(3)
C25 C26 1.388(3)
C29 C30 1.395(3)
C29 C34 1.397(3)
C30 C31 1.387(3)
C31 C32 1.377(4)
C32 C33 1.382(4)
C33 C34 1.389(3)
C37 C38 1.393(3)
C37 C42 1.401(3)
C38 C39 1.388(3)
C39 C40 1.367(4)
C40 C41 1.377(4)
C41 C42 1.384(3)
C45 C50 1.394(3)
C45 C46 1.396(3)
C46 C47 1.386(4)
C47 C48 1.371(4)
C48 C49 1.362(5)
C49 C50 1.392(4)
C51 C52 1.491(3)
C52 C53 1.452(4)
C53 C54 1.480(3)
